data_9000261
loop_
_publ_author_name
'Morimoto, N.'
'Tokonami, M.'
'Koto, K.'
'Nakajima, S.'

_publ_section_title
;
 Crystal structures of the high pressure polymorphs of Mn2GeO4
;
_journal_name_full 'American Mineralogist'
_journal_page_first 62
_journal_page_last 75
_journal_volume 57
_journal_year 1972
_chemical_formula_sum 'Ge Mn2 O4'
_chemical_name_common Mn2GeO4-beta
_space_group_IT_number 74
_symmetry_space_group_name_Hall '-I 2b 2'
_symmetry_space_group_name_H-M 'I m m a'
_cell_angle_alpha 90
_cell_angle_beta 90
_cell_angle_gamma 90
_cell_length_a 6.025
_cell_length_b 12.095
_cell_length_c 8.752
_cell_formula_units_Z 8
_cell_volume 637.779
_database_code_amcsd 0000270
_exptl_crystal_density_diffrn 5.134
_cod_original_formula_sum 'Mn2 Ge O4'
_cod_database_code 9000261
_amcsd_formula_title Mn2GeO4-beta

loop_
_space_group_symop_operation_xyz
x,y,z
1/2+x,1/2+y,1/2+z
x,1/2-y,z
1/2+x,-y,1/2+z
-x,1/2+y,-z
1/2-x,+y,1/2-z
-x,y,z
1/2-x,1/2+y,1/2+z
x,-y,-z
1/2+x,1/2-y,1/2-z
x,1/2+y,-z
1/2+x,+y,1/2-z
-x,1/2-y,z
1/2-x,-y,1/2+z
-x,-y,-z
1/2-x,1/2-y,1/2-z

loop_
_atom_site_aniso_label
_atom_site_aniso_U_11
_atom_site_aniso_U_22
_atom_site_aniso_U_33
_atom_site_aniso_U_12
_atom_site_aniso_U_13
_atom_site_aniso_U_23
Mn1 0.00828 0.00519 0.00854 0.00000 0.00000 -0.00161
Mn2 0.00828 0.00445 0.00776 0.00000 0.00000 0.00000
Mn3 0.00570 0.00667 0.00893 0.00000 -0.00080 0.00000
Ge 0.00552 0.00445 0.00543 0.00000 0.00000 0.00536
O1 0.00221 0.00667 0.01979 0.00000 0.00000 0.00000
O2 0.03273 0.01408 0.00310 0.00000 0.00000 0.00000
O3 0.00257 0.01705 0.00776 0.00000 0.00000 0.00375
O4 0.01545 0.00963 0.00893 0.00222 -0.00080 -0.00054

loop_
_atom_site_label
_atom_site_fract_x
_atom_site_fract_y
_atom_site_fract_z
Mn1 0.00000 0.00000 0.00000
Mn2 0.00000 0.25000 -0.03610
Mn3 0.25000 0.12810 0.25000
Ge 0.00000 0.11920 0.61640
O1 0.00000 0.25000 0.21230
O2 0.00000 0.25000 0.71870
O3 0.00000 -0.00910 0.25460
O4 0.25880 0.12230 -0.00340

loop_
_cod_related_entry_id
_cod_related_entry_database
_cod_related_entry_code
1 AMCSD 0000270
